data_7153168
loop_
_publ_author_name
'Li, Yajun'
'Zhang, Lisi'
'Zhang, Li'
'Wu, Yongming'
'Gong, Yuefa'

_publ_section_title
;
 Cu-catalyzed tandem reactions of fluorinated alkynes with sulfonyl azides
 en route to 2-trifluoromethylquinolines.
;
_journal_issue 42
_journal_name_full 'Organic &amp; biomolecular chemistry'
_journal_page_first 7267
_journal_page_last 7270
_journal_paper_doi 10.1039/c3ob41658e
_journal_volume 11
_journal_year 2013
_chemical_formula_sum 'C23 H17 F3 N2 O2 S'
_chemical_formula_weight 442.45
_chemical_name_systematic
; 
 ? 
;
_space_group_IT_number 2
_symmetry_cell_setting triclinic
_symmetry_space_group_name_Hall '-P 1'
_symmetry_space_group_name_H-M 'P -1'
_atom_sites_solution_hydrogens geom
_atom_sites_solution_primary direct
_atom_sites_solution_secondary difmap
_audit_creation_method SHELXL-97
_cell_angle_alpha 103.339(2)
_cell_angle_beta 93.337(2)
_cell_angle_gamma 91.687(2)
_cell_formula_units_Z 4
_cell_length_a 10.2744(9)
_cell_length_b 10.3315(9)
_cell_length_c 20.5699(17)
_cell_measurement_reflns_used 2676
_cell_measurement_temperature 293(2)
_cell_measurement_theta_max 45.412
_cell_measurement_theta_min 4.345
_cell_volume 2118.9(3)
_computing_cell_refinement 'Bruker SMART'
_computing_data_collection 'Bruker SMART'
_computing_data_reduction 'Bruker SHELXTL'
_computing_molecular_graphics 'Bruker SHELXTL'
_computing_publication_material 'Bruker SHELXTL'
_computing_structure_refinement 'SHELXL-97 (Sheldrick, 1997)'
_computing_structure_solution 'SHELXS-97 (Sheldrick, 1990)'
_diffrn_ambient_temperature 293(2)
_diffrn_measured_fraction_theta_full 0.997
_diffrn_measured_fraction_theta_max 0.997
_diffrn_measurement_device_type 'CCD area detector'
_diffrn_measurement_method 'phi and omega scans'
_diffrn_radiation_monochromator graphite
_diffrn_radiation_source 'fine-focus sealed tube'
_diffrn_radiation_type MoK\a
_diffrn_radiation_wavelength 0.71073
_diffrn_reflns_av_R_equivalents 0.0259
_diffrn_reflns_av_sigmaI/netI 0.0509
_diffrn_reflns_limit_h_max 12
_diffrn_reflns_limit_h_min -12
_diffrn_reflns_limit_k_max 12
_diffrn_reflns_limit_k_min -12
_diffrn_reflns_limit_l_max 25
_diffrn_reflns_limit_l_min -17
_diffrn_reflns_number 12994
_diffrn_reflns_theta_full 26.00
_diffrn_reflns_theta_max 26.00
_diffrn_reflns_theta_min 1.99
_exptl_absorpt_coefficient_mu 0.201
_exptl_absorpt_correction_T_max 1.00000
_exptl_absorpt_correction_T_min 0.56978
_exptl_absorpt_correction_type empirical
_exptl_absorpt_process_details sadabs
_exptl_crystal_colour colorless
_exptl_crystal_density_diffrn 1.387
_exptl_crystal_density_method 'not measured'
_exptl_crystal_description prismatic
_exptl_crystal_F_000 912
_exptl_crystal_size_max 0.212
_exptl_crystal_size_mid 0.158
_exptl_crystal_size_min 0.112
_refine_diff_density_max 0.238
_refine_diff_density_min -0.329
_refine_diff_density_rms 0.045
_refine_ls_extinction_expression Fc^*^=kFc[1+0.001xFc^2^\l^3^/sin(2\q)]^-1/4^
_refine_ls_extinction_method SHELXL
_refine_ls_goodness_of_fit_ref 1.034
_refine_ls_hydrogen_treatment mixed
_refine_ls_matrix_type full
_refine_ls_number_parameters 624
_refine_ls_number_reflns 8307
_refine_ls_number_restraints 0
_refine_ls_restrained_S_all 1.034
_refine_ls_R_factor_all 0.0820
_refine_ls_R_factor_gt 0.0516
_refine_ls_shift/su_max 0.010
_refine_ls_shift/su_mean 0.000
_refine_ls_structure_factor_coef Fsqd
_refine_ls_weighting_details 'calc w=1/[\s^2^(Fo^2^)+(0.0772P)^2^+0.0000P] where P=(Fo^2^+2Fc^2^)/3'
_refine_ls_weighting_scheme calc
_refine_ls_wR_factor_gt 0.1326
_refine_ls_wR_factor_ref 0.1494
_reflns_number_gt 5420
_reflns_number_total 8307
_reflns_threshold_expression >2sigma(I)
_cod_data_source_file c3ob41658e.txt
_cod_data_source_block cd213306
_cod_depositor_comments
;
The following automatic conversions were performed:

'_symmetry_cell_setting' value 'Triclinic' changed to 'triclinic'
according to /home/saulius/struct/CIF-dictionaries/cif_core.dic
dictionary named 'cif_core.dic' version 2.4.2 from 2011-04-26.

Automatic conversion script
Id: cif_fix_values 1891 2012-01-12 08:04:46Z andrius 
;
_cod_original_sg_symbol_H-M P-1
_cod_database_code 7153168

loop_
_symmetry_equiv_pos_as_xyz
'x, y, z'
'-x, -y, -z'

loop_
_atom_site_label
_atom_site_type_symbol
_atom_site_fract_x
_atom_site_fract_y
_atom_site_fract_z
_atom_site_U_iso_or_equiv
_atom_site_adp_type
_atom_site_occupancy
_atom_site_symmetry_multiplicity
_atom_site_calc_flag
_atom_site_refinement_flags
_atom_site_disorder_assembly
_atom_site_disorder_group
S1 S 0.39396(5) 1.06166(6) 0.41160(3) 0.04796(19) Uani 1 1 d . . .
S2 S 0.81099(6) 0.11330(6) 1.02800(3) 0.0543(2) Uani 1 1 d . . .
N1 N -0.08325(17) 0.84368(19) 0.39684(9) 0.0448(5) Uani 1 1 d . . .
N2 N 0.29879(18) 1.0002(2) 0.45919(10) 0.0477(5) Uani 1 1 d . . .
N3 N 0.8317(2) 0.51691(19) 0.91077(10) 0.0530(5) Uani 1 1 d . . .
N4 N 0.9217(2) 0.1953(2) 0.99704(11) 0.0566(6) Uani 1 1 d . . .
O1 O 0.32390(16) 1.15742(17) 0.38588(9) 0.0628(5) Uani 1 1 d . . .
O2 O 0.51042(15) 1.10320(16) 0.45323(8) 0.0555(4) Uani 1 1 d . . .
O3 O 0.74882(18) 0.20503(17) 1.07774(8) 0.0655(5) Uani 1 1 d . . .
O4 O 0.88050(18) 0.00872(18) 1.04667(9) 0.0702(5) Uani 1 1 d . . .
C1 C 0.0077(2) 0.7653(2) 0.41737(10) 0.0414(5) Uani 1 1 d . . .
C2 C -0.0316(2) 0.6320(2) 0.41893(11) 0.0465(6) Uani 1 1 d . . .
C3 C 0.0626(2) 0.5504(2) 0.43341(13) 0.0568(6) Uani 1 1 d . . .
H3 H 0.0390 0.4626 0.4329 0.068 Uiso 1 1 calc R . .
C4 C 0.1928(2) 0.5939(3) 0.44888(13) 0.0592(7) Uani 1 1 d . . .
H4 H 0.2539 0.5350 0.4584 0.071 Uiso 1 1 calc R . .
C5 C 0.2312(2) 0.7200(3) 0.45026(12) 0.0519(6) Uani 1 1 d . . .
H5 H 0.3182 0.7480 0.4612 0.062 Uiso 1 1 calc R . .
C6 C 0.1398(2) 0.8103(2) 0.43515(10) 0.0426(5) Uani 1 1 d . . .
C7 C 0.1726(2) 0.9448(2) 0.43602(11) 0.0422(5) Uani 1 1 d . . .
C8 C 0.0803(2) 1.0220(2) 0.41577(11) 0.0466(6) Uani 1 1 d . . .
H8 H 0.0999 1.1105 0.4158 0.056 Uiso 1 1 calc R . .
C9 C -0.0438(2) 0.9649(2) 0.39520(11) 0.0449(6) Uani 1 1 d . A .
C10 C -0.1457(2) 1.0469(3) 0.36993(15) 0.0578(7) Uani 1 1 d . . .
C11 C -0.1696(2) 0.5808(2) 0.40758(12) 0.0508(6) Uani 1 1 d . . .
C12 C -0.2662(2) 0.6460(3) 0.44541(13) 0.0560(6) Uani 1 1 d . . .
H12 H -0.2467 0.7293 0.4738 0.067 Uiso 1 1 calc R . .
C13 C -0.3896(3) 0.5899(3) 0.44167(16) 0.0722(8) Uani 1 1 d . . .
H13 H -0.4525 0.6348 0.4679 0.087 Uiso 1 1 calc R . .
C14 C -0.4210(3) 0.4690(4) 0.3998(2) 0.0907(10) Uani 1 1 d . . .
H14 H -0.5048 0.4309 0.3977 0.109 Uiso 1 1 calc R . .
C15 C -0.3283(4) 0.4037(4) 0.3607(2) 0.1000(12) Uani 1 1 d . . .
H15 H -0.3496 0.3219 0.3314 0.120 Uiso 1 1 calc R . .
C16 C -0.2031(3) 0.4597(3) 0.36506(16) 0.0767(9) Uani 1 1 d . . .
H16 H -0.1406 0.4145 0.3387 0.092 Uiso 1 1 calc R . .
C17 C 0.4241(2) 0.9289(3) 0.34522(12) 0.0506(6) Uani 1 1 d . . .
C18 C 0.3525(3) 0.9103(3) 0.28538(14) 0.0771(9) Uani 1 1 d . . .
H18 H 0.2897 0.9702 0.2792 0.092 Uiso 1 1 calc R . .
C19 C 0.3740(4) 0.8031(4) 0.23471(16) 0.0938(11) Uani 1 1 d . . .
H19 H 0.3247 0.7911 0.1942 0.113 Uiso 1 1 calc R . .
C20 C 0.4659(3) 0.7128(4) 0.24161(16) 0.0845(9) Uani 1 1 d . . .
C21 C 0.5365(3) 0.7339(3) 0.30246(16) 0.0827(9) Uani 1 1 d . . .
H21 H 0.5997 0.6745 0.3087 0.099 Uiso 1 1 calc R . .
C22 C 0.5162(3) 0.8400(3) 0.35399(14) 0.0662(7) Uani 1 1 d . . .
H22 H 0.5646 0.8517 0.3947 0.079 Uiso 1 1 calc R . .
C23 C 0.4888(5) 0.5939(4) 0.18578(19) 0.1305(16) Uani 1 1 d . . .
H23A H 0.4136 0.5336 0.1781 0.196 Uiso 1 1 calc R . .
H23B H 0.5638 0.5495 0.1981 0.196 Uiso 1 1 calc R . .
H23C H 0.5033 0.6232 0.1457 0.196 Uiso 1 1 calc R . .
C24 C 0.9020(2) 0.4160(2) 0.87747(11) 0.0526(6) Uani 1 1 d . . .
C25 C 0.9430(3) 0.4244(3) 0.81373(12) 0.0655(8) Uani 1 1 d . . .
C26 C 1.0055(4) 0.3200(3) 0.77775(15) 0.1044(13) Uani 1 1 d . . .
H26 H 1.0327 0.3239 0.7359 0.125 Uiso 1 1 calc R . .
C27 C 1.0295(5) 0.2078(4) 0.80206(16) 0.1189(16) Uani 1 1 d . . .
H27 H 1.0706 0.1375 0.7756 0.143 Uiso 1 1 calc R . .
C28 C 0.9947(3) 0.1980(3) 0.86310(14) 0.0850(10) Uani 1 1 d . . .
H28 H 1.0129 0.1223 0.8786 0.102 Uiso 1 1 calc R . .
C29 C 0.9304(2) 0.3033(2) 0.90310(12) 0.0541(6) Uani 1 1 d . . .
C30 C 0.8903(2) 0.3013(2) 0.96744(12) 0.0502(6) Uani 1 1 d . . .
C31 C 0.8223(2) 0.4045(2) 1.00036(13) 0.0565(6) Uani 1 1 d . . .
H31 H 0.7955 0.4066 1.0430 0.068 Uiso 1 1 calc R . .
C32 C 0.7934(2) 0.5069(2) 0.96887(13) 0.0539(6) Uani 1 1 d . B .
C33 C 0.7107(4) 0.6176(3) 1.00163(17) 0.0718(8) Uani 1 1 d . . .
C34 C 0.9184(3) 0.5440(3) 0.78697(12) 0.0612(7) Uani 1 1 d . . .
C35 C 0.8274(3) 0.5412(3) 0.73547(14) 0.0745(8) Uani 1 1 d . . .
H35 H 0.7775 0.4634 0.7172 0.089 Uiso 1 1 calc R . .
C36 C 0.8087(3) 0.6521(4) 0.71017(16) 0.0835(10) Uani 1 1 d . . .
H36 H 0.7456 0.6486 0.6754 0.100 Uiso 1 1 calc R . .
C37 C 0.8807(3) 0.7653(4) 0.73521(16) 0.0800(9) Uani 1 1 d . . .
H37 H 0.8690 0.8394 0.7174 0.096 Uiso 1 1 calc R . .
C38 C 0.9703(4) 0.7700(3) 0.78656(18) 0.0934(11) Uani 1 1 d . . .
H38 H 1.0202 0.8481 0.8045 0.112 Uiso 1 1 calc R . .
C39 C 0.9880(4) 0.6601(3) 0.81232(16) 0.0907(11) Uani 1 1 d . . .
H39 H 1.0492 0.6653 0.8481 0.109 Uiso 1 1 calc R . .
C40 C 0.6962(2) 0.0478(2) 0.96170(12) 0.0526(6) Uani 1 1 d . . .
C41 C 0.7237(3) -0.0614(3) 0.91303(15) 0.0761(8) Uani 1 1 d . . .
H41 H 0.8028 -0.1022 0.9152 0.091 Uiso 1 1 calc R . .
C42 C 0.6312(4) -0.1095(4) 0.86077(16) 0.0947(11) Uani 1 1 d . . .
H42 H 0.6492 -0.1839 0.8279 0.114 Uiso 1 1 calc R . .
C43 C 0.5149(4) -0.0520(4) 0.85564(16) 0.0922(11) Uani 1 1 d . . .
C44 C 0.4903(3) 0.0570(4) 0.90476(17) 0.0881(10) Uani 1 1 d . . .
H44 H 0.4113 0.0978 0.9022 0.106 Uiso 1 1 calc R . .
C45 C 0.5792(3) 0.1074(3) 0.95760(14) 0.0687(8) Uani 1 1 d . . .
H45 H 0.5603 0.1814 0.9904 0.082 Uiso 1 1 calc R . .
C46 C 0.4168(4) -0.1082(6) 0.79787(19) 0.150(2) Uani 1 1 d . . .
H46A H 0.3509 -0.0449 0.7959 0.226 Uiso 1 1 calc R . .
H46B H 0.3769 -0.1893 0.8041 0.226 Uiso 1 1 calc R . .
H46C H 0.4601 -0.1261 0.7568 0.226 Uiso 1 1 calc R . .
F1 F -0.1689(7) 1.0212(8) 0.3096(2) 0.092(2) Uani 0.50 1 d P A 1
F2 F -0.2531(9) 1.0536(11) 0.4003(6) 0.075(3) Uani 0.50 1 d P A 1
F3 F -0.1043(4) 1.1817(4) 0.3883(3) 0.1067(16) Uani 0.60 1 d P A 1
F4 F 0.7713(9) 0.7297(10) 1.0205(6) 0.122(5) Uani 0.50 1 d P B 1
F5 F 0.6126(13) 0.6424(14) 0.9572(6) 0.126(4) Uani 0.50 1 d P B 1
F6 F 0.6446(10) 0.5930(10) 1.0480(6) 0.133(5) Uani 0.50 1 d P B 1
F1' F -0.1010(5) 1.1172(10) 0.3340(5) 0.128(3) Uani 0.50 1 d P A 2
F2' F -0.2298(7) 0.9610(6) 0.3191(4) 0.124(3) Uani 0.50 1 d P A 2
F3' F -0.2239(11) 1.0906(13) 0.4110(6) 0.088(4) Uani 0.40 1 d P A 2
F4' F 0.7157(10) 0.6229(11) 1.0698(4) 0.128(4) Uani 0.50 1 d P B 2
F5' F 0.7582(11) 0.7324(8) 1.0022(6) 0.124(5) Uani 0.50 1 d P B 2
F6' F 0.5986(9) 0.6031(12) 0.9814(7) 0.134(5) Uani 0.50 1 d P B 2
H4A H 0.976(3) 0.143(3) 0.9790(13) 0.063(9) Uiso 1 1 d . . .
H2 H 0.343(2) 0.963(2) 0.4831(12) 0.046(7) Uiso 1 1 d . . .

loop_
_atom_site_aniso_label
_atom_site_aniso_U_11
_atom_site_aniso_U_22
_atom_site_aniso_U_33
_atom_site_aniso_U_23
_atom_site_aniso_U_13
_atom_site_aniso_U_12
S1 0.0397(3) 0.0543(4) 0.0546(4) 0.0247(3) -0.0050(3) -0.0018(3)
S2 0.0640(4) 0.0510(4) 0.0533(4) 0.0239(3) -0.0002(3) 0.0035(3)
N1 0.0380(10) 0.0551(12) 0.0443(11) 0.0167(9) 0.0046(8) 0.0084(9)
N2 0.0392(11) 0.0596(13) 0.0484(12) 0.0230(10) -0.0050(9) 0.0018(9)
N3 0.0636(13) 0.0432(11) 0.0545(12) 0.0149(9) 0.0055(10) 0.0083(10)
N4 0.0597(14) 0.0548(14) 0.0626(14) 0.0281(11) 0.0027(11) 0.0078(11)
O1 0.0558(10) 0.0643(11) 0.0788(12) 0.0404(10) -0.0052(9) 0.0043(9)
O2 0.0431(9) 0.0594(11) 0.0650(11) 0.0209(9) -0.0093(8) -0.0065(8)
O3 0.0866(13) 0.0608(11) 0.0492(10) 0.0119(9) 0.0101(9) 0.0000(10)
O4 0.0765(12) 0.0677(12) 0.0806(13) 0.0465(10) -0.0003(10) 0.0101(10)
C1 0.0405(12) 0.0465(13) 0.0375(12) 0.0098(10) 0.0032(9) 0.0081(10)
C2 0.0447(13) 0.0478(14) 0.0462(13) 0.0085(11) 0.0059(10) 0.0040(11)
C3 0.0539(15) 0.0468(14) 0.0724(17) 0.0186(13) 0.0069(13) 0.0055(12)
C4 0.0525(15) 0.0544(16) 0.0760(18) 0.0247(13) 0.0024(13) 0.0155(13)
C5 0.0409(13) 0.0596(16) 0.0582(15) 0.0203(12) -0.0010(11) 0.0097(12)
C6 0.0394(12) 0.0524(14) 0.0395(12) 0.0168(10) 0.0037(9) 0.0070(10)
C7 0.0357(12) 0.0525(14) 0.0411(12) 0.0154(10) 0.0046(9) 0.0051(10)
C8 0.0442(13) 0.0487(14) 0.0521(14) 0.0203(11) 0.0082(11) 0.0086(11)
C9 0.0384(12) 0.0586(15) 0.0432(13) 0.0205(11) 0.0086(10) 0.0113(11)
C10 0.0445(15) 0.0704(19) 0.070(2) 0.0370(16) 0.0089(14) 0.0103(14)
C11 0.0490(14) 0.0473(14) 0.0558(14) 0.0125(12) -0.0009(11) 0.0013(11)
C12 0.0454(14) 0.0552(15) 0.0677(16) 0.0158(13) 0.0015(12) 0.0027(12)
C13 0.0495(16) 0.075(2) 0.098(2) 0.0318(18) 0.0014(15) 0.0075(15)
C14 0.0535(18) 0.086(2) 0.130(3) 0.029(2) -0.0152(19) -0.0135(17)
C15 0.088(3) 0.071(2) 0.122(3) -0.004(2) -0.023(2) -0.020(2)
C16 0.0705(19) 0.0613(18) 0.086(2) -0.0058(16) -0.0002(16) 0.0014(15)
C17 0.0393(12) 0.0667(16) 0.0497(14) 0.0233(12) -0.0016(10) -0.0056(11)
C18 0.0719(19) 0.103(2) 0.0564(17) 0.0204(17) -0.0055(14) 0.0126(17)
C19 0.093(2) 0.124(3) 0.057(2) 0.011(2) -0.0076(18) -0.006(2)
C20 0.086(2) 0.099(3) 0.061(2) 0.0012(18) 0.0206(17) -0.010(2)
C21 0.085(2) 0.079(2) 0.080(2) 0.0075(18) 0.0086(18) 0.0173(18)
C22 0.0660(17) 0.0737(19) 0.0579(16) 0.0137(15) -0.0021(13) 0.0108(15)
C23 0.150(4) 0.133(4) 0.088(3) -0.022(3) 0.030(3) 0.003(3)
C24 0.0715(16) 0.0446(14) 0.0427(13) 0.0121(11) -0.0008(12) 0.0101(12)
C25 0.099(2) 0.0603(17) 0.0403(14) 0.0159(12) 0.0032(14) 0.0208(15)
C26 0.186(4) 0.085(2) 0.0520(18) 0.0248(17) 0.034(2) 0.060(3)
C27 0.216(5) 0.088(3) 0.065(2) 0.0246(19) 0.043(2) 0.085(3)
C28 0.142(3) 0.0617(18) 0.0570(18) 0.0189(14) 0.0151(18) 0.0450(19)
C29 0.0699(16) 0.0459(14) 0.0463(14) 0.0107(11) -0.0018(12) 0.0111(12)
C30 0.0589(15) 0.0442(13) 0.0496(14) 0.0174(11) -0.0046(11) 0.0005(11)
C31 0.0715(17) 0.0465(14) 0.0540(15) 0.0150(12) 0.0119(13) 0.0025(13)
C32 0.0629(16) 0.0425(14) 0.0586(15) 0.0148(12) 0.0097(12) 0.0054(12)
C33 0.087(3) 0.0505(19) 0.083(2) 0.0191(17) 0.027(2) 0.0098(17)
C34 0.0861(19) 0.0606(17) 0.0417(14) 0.0191(13) 0.0076(13) 0.0189(15)
C35 0.086(2) 0.076(2) 0.0664(18) 0.0284(16) -0.0088(16) 0.0033(16)
C36 0.090(2) 0.095(3) 0.077(2) 0.045(2) -0.0090(18) 0.019(2)
C37 0.097(2) 0.083(2) 0.074(2) 0.0432(18) 0.0176(18) 0.030(2)
C38 0.121(3) 0.064(2) 0.098(3) 0.0304(19) -0.012(2) 0.0013(19)
C39 0.124(3) 0.073(2) 0.076(2) 0.0284(18) -0.031(2) 0.001(2)
C40 0.0596(15) 0.0479(14) 0.0526(14) 0.0164(12) 0.0051(12) 0.0024(12)
C41 0.084(2) 0.069(2) 0.073(2) 0.0080(16) 0.0128(17) 0.0100(16)
C42 0.122(3) 0.086(2) 0.063(2) -0.0095(17) 0.012(2) -0.011(2)
C43 0.090(3) 0.122(3) 0.061(2) 0.019(2) -0.0042(18) -0.031(2)
C44 0.070(2) 0.114(3) 0.084(2) 0.034(2) -0.0105(18) 0.0023(19)
C45 0.0677(18) 0.0713(19) 0.0662(18) 0.0145(15) -0.0012(14) 0.0113(15)
C46 0.138(4) 0.224(5) 0.075(3) 0.027(3) -0.036(2) -0.075(4)
F1 0.111(6) 0.130(6) 0.037(2) 0.017(3) -0.002(3) 0.070(4)
F2 0.030(2) 0.105(5) 0.110(8) 0.062(5) 0.017(3) 0.013(2)
F3 0.086(3) 0.068(2) 0.173(4) 0.046(3) -0.024(3) 0.0202(19)
F4 0.087(5) 0.079(6) 0.162(8) -0.046(5) -0.002(5) 0.004(4)
F5 0.142(8) 0.118(8) 0.115(5) 0.016(4) 0.001(4) 0.084(7)
F6 0.154(8) 0.106(6) 0.179(11) 0.085(8) 0.117(8) 0.062(6)
F1' 0.060(3) 0.178(8) 0.201(7) 0.155(7) 0.014(4) 0.013(4)
F2' 0.101(4) 0.111(4) 0.163(7) 0.055(4) -0.065(4) 0.006(3)
F3' 0.081(8) 0.137(10) 0.047(3) 0.013(5) 0.019(5) 0.082(7)
F4' 0.194(9) 0.118(6) 0.078(4) 0.016(3) 0.061(5) 0.076(7)
F5' 0.190(11) 0.035(4) 0.168(8) 0.041(5) 0.110(8) 0.027(5)
F6' 0.061(4) 0.114(8) 0.200(14) -0.018(7) 0.002(6) 0.030(4)

loop_
_atom_type_symbol
_atom_type_description
_atom_type_scat_dispersion_real
_atom_type_scat_dispersion_imag
_atom_type_scat_source
C C 0.0033 0.0016 'International Tables Vol C Tables 4.2.6.8 and 6.1.1.4'
H H 0.0000 0.0000 'International Tables Vol C Tables 4.2.6.8 and 6.1.1.4'
N N 0.0061 0.0033 'International Tables Vol C Tables 4.2.6.8 and 6.1.1.4'
O O 0.0106 0.0060 'International Tables Vol C Tables 4.2.6.8 and 6.1.1.4'
F F 0.0171 0.0103 'International Tables Vol C Tables 4.2.6.8 and 6.1.1.4'
S S 0.1246 0.1234 'International Tables Vol C Tables 4.2.6.8 and 6.1.1.4'

loop_
_geom_angle_atom_site_label_1
_geom_angle_atom_site_label_2
_geom_angle_atom_site_label_3
_geom_angle
O1 S1 O2 119.16(10)
O1 S1 N2 107.98(11)
O2 S1 N2 103.91(10)
O1 S1 C17 108.79(11)
O2 S1 C17 110.14(10)
N2 S1 C17 105.99(11)
O3 S2 O4 119.12(11)
O3 S2 N4 108.59(12)
O4 S2 N4 103.91(12)
O3 S2 C40 108.46(12)
O4 S2 C40 110.12(12)
N4 S2 C40 105.80(11)
C9 N1 C1 116.87(19)
C7 N2 S1 122.15(16)
C7 N2 H2 118.0(17)
S1 N2 H2 109.1(17)
C32 N3 C24 116.8(2)
C30 N4 S2 122.13(18)
C30 N4 H4A 117.6(19)
S2 N4 H4A 109.1(19)
N1 C1 C6 122.3(2)
N1 C1 C2 118.3(2)
C6 C1 C2 119.36(19)
C3 C2 C1 117.9(2)
C3 C2 C11 119.2(2)
C1 C2 C11 122.9(2)
C2 C3 C4 122.4(2)
C2 C3 H3 118.8
C4 C3 H3 118.8
C5 C4 C3 120.8(2)
C5 C4 H4 119.6
C3 C4 H4 119.6
C4 C5 C6 120.3(2)
C4 C5 H5 119.9
C6 C5 H5 119.9
C7 C6 C5 123.6(2)
C7 C6 C1 117.30(19)
C5 C6 C1 119.1(2)
C8 C7 N2 119.9(2)
C8 C7 C6 119.5(2)
N2 C7 C6 120.56(19)
C7 C8 C9 118.2(2)
C7 C8 H8 120.9
C9 C8 H8 120.9
N1 C9 C8 125.6(2)
N1 C9 C10 115.3(2)
C8 C9 C10 119.0(2)
F1 C10 F3' 124.8(7)
F1 C10 F1' 57.7(4)
F3' C10 F1' 120.7(8)
F1 C10 F2 110.5(6)
F3' C10 F2 21.8(10)
F1' C10 F2 130.7(6)
F1 C10 F3 106.0(5)
F3' C10 F3 79.2(7)
F1' C10 F3 51.7(5)
F2 C10 F3 99.2(5)
F1 C10 F2' 40.1(4)
F3' C10 F2' 100.7(7)
F1' C10 F2' 97.2(6)
F2 C10 F2' 80.1(6)
F3 C10 F2' 138.1(4)
F1 C10 C9 115.7(3)
F3' C10 C9 113.5(7)
F1' C10 C9 112.8(3)
F2 C10 C9 114.5(5)
F3 C10 C9 109.3(3)
F2' C10 C9 108.9(3)
C16 C11 C12 117.7(2)
C16 C11 C2 120.8(2)
C12 C11 C2 121.0(2)
C13 C12 C11 121.2(3)
C13 C12 H12 119.4
C11 C12 H12 119.4
C14 C13 C12 120.5(3)
C14 C13 H13 119.8
C12 C13 H13 119.8
C13 C14 C15 119.6(3)
C13 C14 H14 120.2
C15 C14 H14 120.2
C14 C15 C16 120.0(3)
C14 C15 H15 120.0
C16 C15 H15 120.0
C11 C16 C15 121.1(3)
C11 C16 H16 119.5
C15 C16 H16 119.5
C18 C17 C22 119.9(3)
C18 C17 S1 120.2(2)
C22 C17 S1 119.88(19)
C19 C18 C17 119.5(3)
C19 C18 H18 120.3
C17 C18 H18 120.3
C18 C19 C20 122.2(3)
C18 C19 H19 118.9
C20 C19 H19 118.9
C19 C20 C21 117.1(3)
C19 C20 C23 122.1(3)
C21 C20 C23 120.9(4)
C22 C21 C20 121.8(3)
C22 C21 H21 119.1
C20 C21 H21 119.1
C21 C22 C17 119.6(3)
C21 C22 H22 120.2
C17 C22 H22 120.2
C20 C23 H23A 109.5
C20 C23 H23B 109.5
H23A C23 H23B 109.5
C20 C23 H23C 109.5
H23A C23 H23C 109.5
H23B C23 H23C 109.5
N3 C24 C29 122.3(2)
N3 C24 C25 117.6(2)
C29 C24 C25 120.1(2)
C26 C25 C24 118.3(2)
C26 C25 C34 120.8(2)
C24 C25 C34 120.9(2)
C25 C26 C27 121.5(3)
C25 C26 H26 119.2
C27 C26 H26 119.2
C28 C27 C26 121.8(3)
C28 C27 H27 119.1
C26 C27 H27 119.1
C27 C28 C29 119.5(3)
C27 C28 H28 120.3
C29 C28 H28 120.3
C28 C29 C30 123.2(2)
C28 C29 C24 118.8(2)
C30 C29 C24 117.9(2)
C31 C30 N4 120.8(2)
C31 C30 C29 118.7(2)
N4 C30 C29 120.5(2)
C30 C31 C32 118.6(2)
C30 C31 H31 120.7
C32 C31 H31 120.7
N3 C32 C31 125.6(2)
N3 C32 C33 114.3(2)
C31 C32 C33 120.1(2)
F6' C33 F4 123.9(8)
F6' C33 F5' 112.3(8)
F4 C33 F5' 18.1(9)
F6' C33 F6 72.1(8)
F4 C33 F6 110.8(8)
F5' C33 F6 123.3(7)
F6' C33 F4' 107.6(8)
F4 C33 F4' 83.3(7)
F5' C33 F4' 100.5(7)
F6 C33 F4' 36.8(6)
F6' C33 F5 31.6(9)
F4 C33 F5 102.4(8)
F5' C33 F5 86.4(8)
F6 C33 F5 101.3(7)
F4' C33 F5 132.5(7)
F6' C33 C32 113.7(6)
F4 C33 C32 114.1(5)
F5' C33 C32 113.4(6)
F6 C33 C32 115.1(5)
F4' C33 C32 108.3(5)
F5 C33 C32 111.6(6)
C39 C34 C35 117.4(3)
C39 C34 C25 120.8(2)
C35 C34 C25 121.8(3)
C34 C35 C36 120.9(3)
C34 C35 H35 119.5
C36 C35 H35 119.5
C37 C36 C35 120.6(3)
C37 C36 H36 119.7
C35 C36 H36 119.7
C36 C37 C38 119.2(3)
C36 C37 H37 120.4
C38 C37 H37 120.4
C37 C38 C39 120.2(3)
C37 C38 H38 119.9
C39 C38 H38 119.9
C34 C39 C38 121.6(3)
C34 C39 H39 119.2
C38 C39 H39 119.2
C41 C40 C45 120.0(3)
C41 C40 S2 120.1(2)
C45 C40 S2 119.9(2)
C40 C41 C42 118.6(3)
C40 C41 H41 120.7
C42 C41 H41 120.7
C43 C42 C41 122.4(3)
C43 C42 H42 118.8
C41 C42 H42 118.8
C42 C43 C44 117.7(3)
C42 C43 C46 120.6(4)
C44 C43 C46 121.7(4)
C43 C44 C45 121.7(3)
C43 C44 H44 119.2
C45 C44 H44 119.2
C44 C45 C40 119.6(3)
C44 C45 H45 120.2
C40 C45 H45 120.2
C43 C46 H46A 109.5
C43 C46 H46B 109.5
H46A C46 H46B 109.5
C43 C46 H46C 109.5
H46A C46 H46C 109.5
H46B C46 H46C 109.5

loop_
_geom_bond_atom_site_label_1
_geom_bond_atom_site_label_2
_geom_bond_distance
S1 O1 1.4198(16)
S1 O2 1.4248(16)
S1 N2 1.637(2)
S1 C17 1.747(3)
S2 O3 1.4203(18)
S2 O4 1.4248(17)
S2 N4 1.641(2)
S2 C40 1.746(3)
N1 C9 1.314(3)
N1 C1 1.365(3)
N2 C7 1.412(3)
N2 H2 0.81(2)
N3 C32 1.305(3)
N3 C24 1.360(3)
N4 C30 1.407(3)
N4 H4A 0.83(3)
C1 C6 1.421(3)
C1 C2 1.432(3)
C2 C3 1.366(3)
C2 C11 1.485(3)
C3 C4 1.394(3)
C3 H3 0.9300
C4 C5 1.343(3)
C4 H4 0.9300
C5 C6 1.415(3)
C5 H5 0.9300
C6 C7 1.415(3)
C7 C8 1.365(3)
C8 C9 1.389(3)
C8 H8 0.9300
C9 C10 1.509(3)
C10 F1 1.216(5)
C10 F3' 1.220(10)
C10 F1' 1.246(5)
C10 F2 1.295(9)
C10 F3 1.403(5)
C10 F2' 1.431(7)
C11 C16 1.372(4)
C11 C12 1.390(3)
C12 C13 1.369(4)
C12 H12 0.9300
C13 C14 1.361(4)
C13 H13 0.9300
C14 C15 1.373(5)
C14 H14 0.9300
C15 C16 1.385(4)
C15 H15 0.9300
C16 H16 0.9300
C17 C18 1.367(3)
C17 C22 1.371(3)
C18 C19 1.368(4)
C18 H18 0.9300
C19 C20 1.372(5)
C19 H19 0.9300
C20 C21 1.378(4)
C20 C23 1.509(5)
C21 C22 1.368(4)
C21 H21 0.9300
C22 H22 0.9300
C23 H23A 0.9600
C23 H23B 0.9600
C23 H23C 0.9600
C24 C29 1.416(3)
C24 C25 1.421(3)
C25 C26 1.360(4)
C25 C34 1.487(4)
C26 C27 1.387(4)
C26 H26 0.9300
C27 C28 1.351(4)
C27 H27 0.9300
C28 C29 1.411(4)
C28 H28 0.9300
C29 C30 1.413(3)
C30 C31 1.360(3)
C31 C32 1.392(3)
C31 H31 0.9300
C32 C33 1.501(4)
C33 F6' 1.194(10)
C33 F4 1.266(9)
C33 F5' 1.267(8)
C33 F6 1.269(9)
C33 F4' 1.388(10)
C33 F5 1.391(12)
C34 C39 1.356(4)
C34 C35 1.366(4)
C35 C36 1.377(4)
C35 H35 0.9300
C36 C37 1.345(4)
C36 H36 0.9300
C37 C38 1.351(4)
C37 H37 0.9300
C38 C39 1.372(4)
C38 H38 0.9300
C39 H39 0.9300
C40 C41 1.374(4)
C40 C45 1.374(3)
C41 C42 1.383(4)
C41 H41 0.9300
C42 C43 1.359(5)
C42 H42 0.9300
C43 C44 1.369(5)
C43 C46 1.508(5)
C44 C45 1.372(4)
C44 H44 0.9300
C45 H45 0.9300
C46 H46A 0.9600
C46 H46B 0.9600
C46 H46C 0.9600

loop_
_geom_hbond_atom_site_label_D
_geom_hbond_atom_site_label_H
_geom_hbond_atom_site_label_A
_geom_hbond_distance_DH
_geom_hbond_distance_HA
_geom_hbond_distance_DA
_geom_hbond_angle_DHA
_geom_hbond_site_symmetry_A
N4 H4A O4 0.83(3) 2.18(3) 2.995(3) 167(3) 2_757
N2 H2 O2 0.81(2) 2.17(2) 2.971(3) 169(2) 2_676

loop_
_geom_torsion_atom_site_label_1
_geom_torsion_atom_site_label_2
_geom_torsion_atom_site_label_3
_geom_torsion_atom_site_label_4
_geom_torsion
O1 S1 N2 C7 53.8(2)
O2 S1 N2 C7 -178.71(18)
C17 S1 N2 C7 -62.6(2)
O3 S2 N4 C30 -57.5(2)
O4 S2 N4 C30 174.7(2)
C40 S2 N4 C30 58.7(2)
C9 N1 C1 C6 -1.1(3)
C9 N1 C1 C2 -179.21(19)
N1 C1 C2 C3 173.9(2)
C6 C1 C2 C3 -4.2(3)
N1 C1 C2 C11 -8.0(3)
C6 C1 C2 C11 173.9(2)
C1 C2 C3 C4 2.4(4)
C11 C2 C3 C4 -175.8(2)
C2 C3 C4 C5 0.1(4)
C3 C4 C5 C6 -0.8(4)
C4 C5 C6 C7 179.5(2)
C4 C5 C6 C1 -1.1(3)
N1 C1 C6 C7 5.0(3)
C2 C1 C6 C7 -176.99(19)
N1 C1 C6 C5 -174.4(2)
C2 C1 C6 C5 3.6(3)
S1 N2 C7 C8 -61.4(3)
S1 N2 C7 C6 120.2(2)
C5 C6 C7 C8 175.0(2)
C1 C6 C7 C8 -4.4(3)
C5 C6 C7 N2 -6.6(3)
C1 C6 C7 N2 174.02(19)
N2 C7 C8 C9 -178.1(2)
C6 C7 C8 C9 0.3(3)
C1 N1 C9 C8 -3.5(3)
C1 N1 C9 C10 177.9(2)
C7 C8 C9 N1 4.0(3)
C7 C8 C9 C10 -177.5(2)
N1 C9 C10 F1 -77.3(6)
C8 C9 C10 F1 104.1(6)
N1 C9 C10 F3' 76.9(8)
C8 C9 C10 F3' -101.7(7)
N1 C9 C10 F1' -141.1(7)
C8 C9 C10 F1' 40.2(7)
N1 C9 C10 F2 53.1(6)
C8 C9 C10 F2 -125.6(6)
N1 C9 C10 F3 163.2(3)
C8 C9 C10 F3 -15.4(4)
N1 C9 C10 F2' -34.4(5)
C8 C9 C10 F2' 146.9(4)
C3 C2 C11 C16 -48.7(4)
C1 C2 C11 C16 133.2(3)
C3 C2 C11 C12 123.5(3)
C1 C2 C11 C12 -54.6(3)
C16 C11 C12 C13 1.6(4)
C2 C11 C12 C13 -170.9(2)
C11 C12 C13 C14 -0.9(4)
C12 C13 C14 C15 -0.6(5)
C13 C14 C15 C16 1.3(6)
C12 C11 C16 C15 -0.9(4)
C2 C11 C16 C15 171.7(3)
C14 C15 C16 C11 -0.6(5)
O1 S1 C17 C18 -18.5(3)
O2 S1 C17 C18 -150.8(2)
N2 S1 C17 C18 97.4(2)
O1 S1 C17 C22 164.1(2)
O2 S1 C17 C22 31.8(2)
N2 S1 C17 C22 -80.0(2)
C22 C17 C18 C19 -0.2(4)
S1 C17 C18 C19 -177.6(3)
C17 C18 C19 C20 -0.2(5)
C18 C19 C20 C21 0.3(5)
C18 C19 C20 C23 179.5(3)
C19 C20 C21 C22 0.1(5)
C23 C20 C21 C22 -179.1(3)
C20 C21 C22 C17 -0.6(5)
C18 C17 C22 C21 0.6(4)
S1 C17 C22 C21 178.0(2)
C32 N3 C24 C29 1.5(4)
C32 N3 C24 C25 179.2(2)
N3 C24 C25 C26 -175.5(3)
C29 C24 C25 C26 2.2(4)
N3 C24 C25 C34 4.5(4)
C29 C24 C25 C34 -177.8(3)
C24 C25 C26 C27 -0.2(6)
C34 C25 C26 C27 179.8(4)
C25 C26 C27 C28 -1.5(7)
C26 C27 C28 C29 1.0(7)
C27 C28 C29 C30 179.9(3)
C27 C28 C29 C24 1.1(5)
N3 C24 C29 C28 174.9(3)
C25 C24 C29 C28 -2.7(4)
N3 C24 C29 C30 -3.9(4)
C25 C24 C29 C30 178.5(3)
S2 N4 C30 C31 52.2(3)
S2 N4 C30 C29 -128.6(2)
C28 C29 C30 C31 -176.2(3)
C24 C29 C30 C31 2.6(4)
C28 C29 C30 N4 4.6(4)
C24 C29 C30 N4 -176.7(2)
N4 C30 C31 C32 -179.9(2)
C29 C30 C31 C32 0.9(4)
C24 N3 C32 C31 2.4(4)
C24 N3 C32 C33 -177.1(3)
C30 C31 C32 N3 -3.6(4)
C30 C31 C32 C33 175.8(3)
N3 C32 C33 F6' 81.5(9)
C31 C32 C33 F6' -97.9(8)
N3 C32 C33 F4 -68.2(7)
C31 C32 C33 F4 112.3(7)
N3 C32 C33 F5' -48.4(8)
C31 C32 C33 F5' 132.1(7)
N3 C32 C33 F6 162.0(8)
C31 C32 C33 F6 -17.4(9)
N3 C32 C33 F4' -159.0(6)
C31 C32 C33 F4' 21.6(7)
N3 C32 C33 F5 47.3(7)
C31 C32 C33 F5 -132.2(7)
C26 C25 C34 C39 -106.7(4)
C24 C25 C34 C39 73.3(4)
C26 C25 C34 C35 72.0(4)
C24 C25 C34 C35 -108.0(3)
C39 C34 C35 C36 0.6(4)
C25 C34 C35 C36 -178.2(3)
C34 C35 C36 C37 0.7(5)
C35 C36 C37 C38 -1.3(5)
C36 C37 C38 C39 0.5(5)
C35 C34 C39 C38 -1.4(5)
C25 C34 C39 C38 177.4(3)
C37 C38 C39 C34 0.9(6)
O3 S2 C40 C41 -167.5(2)
O4 S2 C40 C41 -35.5(3)
N4 S2 C40 C41 76.2(2)
O3 S2 C40 C45 13.8(3)
O4 S2 C40 C45 145.7(2)
N4 S2 C40 C45 -102.6(2)
C45 C40 C41 C42 -0.3(4)
S2 C40 C41 C42 -179.1(2)
C40 C41 C42 C43 0.5(5)
C41 C42 C43 C44 -0.3(6)
C41 C42 C43 C46 -179.8(3)
C42 C43 C44 C45 0.0(5)
C46 C43 C44 C45 179.5(4)
C43 C44 C45 C40 0.1(5)
C41 C40 C45 C44 0.0(4)
S2 C40 C45 C44 178.8(2)
